data_7125283
loop_
_publ_author_name
'Zhou, Yuefeng'
'Ma, Jun'
'Chen, Kai'
'Jiang, Huanfeng'
'Zhu, Shifa'

_publ_section_title
;
 Selectivity-switchable oxidation of tetraarylethylenes to fused
 polycyclic compounds.
;
_journal_issue 91
_journal_name_full 'Chemical communications (Cambridge, England)'
_journal_page_first 13345
_journal_page_last 13348
_journal_paper_doi 10.1039/c6cc08155j
_journal_volume 52
_journal_year 2016
_chemical_formula_sum 'C28 H24 O6'
_chemical_formula_weight 456.47
_space_group_crystal_system triclinic
_space_group_IT_number 2
_space_group_name_Hall '-P 1'
_space_group_name_H-M_alt 'P -1'
_atom_sites_solution_hydrogens geom
_audit_creation_method SHELXL-2013
_audit_update_record
;
2016-10-10 deposited with the CCDC.
2016-10-20 downloaded from the CCDC.
;
_cell_angle_alpha 86.506(4)
_cell_angle_beta 84.424(3)
_cell_angle_gamma 71.570(3)
_cell_formula_units_Z 2
_cell_length_a 10.4453(16)
_cell_length_b 10.5990(16)
_cell_length_c 10.8669(18)
_cell_measurement_reflns_used 1561
_cell_measurement_temperature 293(2)
_cell_measurement_theta_max 46.437
_cell_measurement_theta_min 4.776
_cell_volume 1135.4(3)
_computing_cell_refinement 'Bruker SMART'
_computing_data_collection 'Bruker SMART'
_computing_data_reduction 'Bruker SHELXTL'
_computing_molecular_graphics 'Bruker SHELXTL'
_computing_publication_material 'Bruker SHELXTL'
_computing_structure_refinement 'SHELXL-2013 (Sheldrick, 2013)'
_computing_structure_solution 'Bruker SHELXTL'
_diffrn_ambient_temperature 293(2)
_diffrn_measured_fraction_theta_full 0.998
_diffrn_measured_fraction_theta_max 0.997
_diffrn_measurement_device_type 'CCD area detector'
_diffrn_measurement_method 'phi and omega scans'
_diffrn_radiation_type MoK\a
_diffrn_radiation_wavelength 0.71073
_diffrn_reflns_av_R_equivalents 0.0237
_diffrn_reflns_av_unetI/netI 0.0482
_diffrn_reflns_Laue_measured_fraction_full 0.998
_diffrn_reflns_Laue_measured_fraction_max 0.997
_diffrn_reflns_limit_h_max 12
_diffrn_reflns_limit_h_min -12
_diffrn_reflns_limit_k_max 9
_diffrn_reflns_limit_k_min -13
_diffrn_reflns_limit_l_max 13
_diffrn_reflns_limit_l_min -11
_diffrn_reflns_number 6867
_diffrn_reflns_point_group_measured_fraction_full 0.998
_diffrn_reflns_point_group_measured_fraction_max 0.997
_diffrn_reflns_theta_full 25.242
_diffrn_reflns_theta_max 25.999
_diffrn_reflns_theta_min 1.884
_exptl_absorpt_coefficient_mu 0.094
_exptl_absorpt_correction_T_max 0.7456
_exptl_absorpt_correction_T_min 0.6473
_exptl_absorpt_correction_type multi-scan
_exptl_absorpt_process_details sadabs
_exptl_crystal_colour colorless
_exptl_crystal_density_diffrn 1.335
_exptl_crystal_description prismatic
_exptl_crystal_F_000 480
_exptl_crystal_size_max 0.180
_exptl_crystal_size_mid 0.140
_exptl_crystal_size_min 0.120
_refine_diff_density_max 0.226
_refine_diff_density_min -0.165
_refine_diff_density_rms 0.046
_refine_ls_extinction_method none
_refine_ls_goodness_of_fit_ref 1.019
_refine_ls_hydrogen_treatment constr
_refine_ls_matrix_type full
_refine_ls_number_parameters 311
_refine_ls_number_reflns 4445
_refine_ls_number_restraints 0
_refine_ls_restrained_S_all 1.019
_refine_ls_R_factor_all 0.0825
_refine_ls_R_factor_gt 0.0567
_refine_ls_shift/su_max 0.010
_refine_ls_shift/su_mean 0.000
_refine_ls_structure_factor_coef Fsqd
_refine_ls_weighting_details 'w=1/[\s^2^(Fo^2^)+(0.0852P)^2^+0.1414P] where P=(Fo^2^+2Fc^2^)/3'
_refine_ls_weighting_scheme calc
_refine_ls_wR_factor_gt 0.1442
_refine_ls_wR_factor_ref 0.1630
_reflns_Friedel_coverage 0.000
_reflns_number_gt 3100
_reflns_number_total 4445
_reflns_threshold_expression 'I > 2\s(I)'
_cod_data_source_file c6cc08155j2.cif
_cod_data_source_block cd15219
_cod_database_code 7125283
_shelx_space_group_comment
; 
The symmetry employed for this shelxl refinement is uniquely defined 
by the following loop, which should always be used as a source of 
symmetry information in preference to the above space-group names. 
They are only intended as comments. 
;
_shelx_estimated_absorpt_t_min 0.983
_shelx_estimated_absorpt_t_max 0.989
_shelxl_version_number 2013-4

loop_
_space_group_symop_operation_xyz
'x, y, z'
'-x, -y, -z'

loop_
_atom_site_label
_atom_site_type_symbol
_atom_site_fract_x
_atom_site_fract_y
_atom_site_fract_z
_atom_site_U_iso_or_equiv
_atom_site_adp_type
_atom_site_occupancy
_atom_site_site_symmetry_order
_atom_site_calc_flag
_atom_site_refinement_flags_posn
_atom_site_refinement_flags_adp
O1 O -0.12310(16) 0.89859(18) 0.7318(2) 0.0656(6) Uani 1 1 d . .
O2 O 0.15645(15) 0.84520(15) 0.94526(14) 0.0431(4) Uani 1 1 d . .
O3 O 0.32511(14) 0.91012(15) 0.67779(14) 0.0419(4) Uani 1 1 d . .
O4 O -0.0381(2) 0.7418(2) 1.0023(2) 0.0816(7) Uani 1 1 d . .
O5 O 0.32412(18) 0.61149(17) 0.73791(19) 0.0621(5) Uani 1 1 d . .
O6 O 0.5782(2) 0.7856(3) 0.9717(2) 0.0923(8) Uani 1 1 d . .
C1 C -0.0256(2) 0.9363(2) 0.7225(2) 0.0426(5) Uani 1 1 d . .
C2 C -0.0217(2) 1.0722(2) 0.6943(2) 0.0393(5) Uani 1 1 d . .
C3 C 0.1053(2) 1.0763(2) 0.7005(2) 0.0384(5) Uani 1 1 d . .
C4 C 0.1954(2) 0.9450(2) 0.7480(2) 0.0381(5) Uani 1 1 d . .
C5 C 0.1180(2) 0.8472(2) 0.7374(2) 0.0388(5) Uani 1 1 d . .
H5 H 0.1538 0.7927 0.6646 0.047 Uiso 1 1 calc R U
C6 C 0.1396(2) 0.7611(2) 0.8557(2) 0.0405(5) Uani 1 1 d . .
C7 C 0.2250(2) 0.9333(2) 0.8854(2) 0.0372(5) Uani 1 1 d . .
H7 H 0.1929 1.0207 0.9231 0.045 Uiso 1 1 calc R U
C8 C 0.3764(2) 0.8797(2) 0.8768(2) 0.0403(5) Uani 1 1 d . .
C9 C 0.4230(2) 0.8710(2) 0.7575(2) 0.0413(5) Uani 1 1 d . .
C10 C 0.5610(2) 0.8279(3) 0.6955(3) 0.0624(8) Uani 1 1 d . .
H10A H 0.6259 0.8121 0.7561 0.094 Uiso 1 1 calc R U
H10B H 0.5724 0.8962 0.6373 0.094 Uiso 1 1 calc R U
H10C H 0.5747 0.7475 0.6528 0.094 Uiso 1 1 calc R U
C11 C 0.0222(2) 0.7083(3) 0.9036(3) 0.0520(6) Uani 1 1 d . .
C12 C -0.0057(3) 0.6098(3) 0.8269(3) 0.0707(8) Uani 1 1 d . .
H12A H 0.0394 0.5214 0.8572 0.106 Uiso 1 1 calc R U
H12B H 0.0269 0.6203 0.7425 0.106 Uiso 1 1 calc R U
H12C H -0.1015 0.6240 0.8316 0.106 Uiso 1 1 calc R U
C13 C 0.2696(2) 0.6410(2) 0.8390(3) 0.0474(6) Uani 1 1 d . .
C14 C 0.3194(3) 0.5643(3) 0.9525(3) 0.0798(9) Uani 1 1 d . .
H14A H 0.2644 0.5087 0.9790 0.120 Uiso 1 1 calc R U
H14B H 0.3144 0.6247 1.0165 0.120 Uiso 1 1 calc R U
H14C H 0.4116 0.5099 0.9357 0.120 Uiso 1 1 calc R U
C15 C 0.4586(3) 0.8466(3) 0.9828(3) 0.0531(6) Uani 1 1 d . .
C16 C 0.3891(3) 0.8906(3) 1.1048(3) 0.0708(8) Uani 1 1 d . .
H16A H 0.4547 0.8733 1.1648 0.106 Uiso 1 1 calc R U
H16B H 0.3259 0.8429 1.1289 0.106 Uiso 1 1 calc R U
H16C H 0.3416 0.9843 1.1000 0.106 Uiso 1 1 calc R U
C17 C -0.1436(2) 1.1827(2) 0.6710(2) 0.0410(5) Uani 1 1 d . .
C18 C -0.2374(2) 1.1691(3) 0.5952(2) 0.0461(6) Uani 1 1 d . .
H18 H -0.2220 1.0891 0.5567 0.055 Uiso 1 1 calc R U
C19 C -0.3528(2) 1.2729(3) 0.5765(2) 0.0547(7) Uani 1 1 d . .
H19 H -0.4145 1.2632 0.5245 0.066 Uiso 1 1 calc R U
C20 C -0.3775(2) 1.3900(3) 0.6338(2) 0.0569(7) Uani 1 1 d . .
H20 H -0.4564 1.4596 0.6217 0.068 Uiso 1 1 calc R U
C21 C -0.2855(2) 1.4053(3) 0.7097(2) 0.0543(7) Uani 1 1 d . .
H21 H -0.3023 1.4853 0.7487 0.065 Uiso 1 1 calc R U
C22 C -0.1693(2) 1.3027(2) 0.7280(2) 0.0484(6) Uani 1 1 d . .
H22 H -0.1074 1.3137 0.7790 0.058 Uiso 1 1 calc R U
C23 C 0.1572(2) 1.1868(2) 0.6650(2) 0.0392(5) Uani 1 1 d . .
C24 C 0.1182(2) 1.2624(3) 0.5582(2) 0.0503(6) Uani 1 1 d . .
H24 H 0.0581 1.2428 0.5105 0.060 Uiso 1 1 calc R U
C25 C 0.1673(3) 1.3654(3) 0.5223(3) 0.0559(7) Uani 1 1 d . .
H25 H 0.1402 1.4155 0.4506 0.067 Uiso 1 1 calc R U
C26 C 0.2564(3) 1.3951(3) 0.5918(3) 0.0556(7) Uani 1 1 d . .
H26 H 0.2896 1.4653 0.5675 0.067 Uiso 1 1 calc R U
C27 C 0.2961(3) 1.3213(3) 0.6965(3) 0.0540(7) Uani 1 1 d . .
H27 H 0.3563 1.3415 0.7435 0.065 Uiso 1 1 calc R U
C28 C 0.2481(2) 1.2175(2) 0.7333(2) 0.0467(6) Uani 1 1 d . .
H28 H 0.2767 1.1674 0.8045 0.056 Uiso 1 1 calc R U

loop_
_atom_site_aniso_label
_atom_site_aniso_U_11
_atom_site_aniso_U_22
_atom_site_aniso_U_33
_atom_site_aniso_U_23
_atom_site_aniso_U_13
_atom_site_aniso_U_12
O1 0.0401(10) 0.0523(11) 0.1089(17) 0.0106(10) -0.0175(10) -0.0196(8)
O2 0.0458(9) 0.0435(9) 0.0412(9) -0.0035(7) 0.0007(7) -0.0163(7)
O3 0.0303(8) 0.0500(10) 0.0421(9) -0.0056(7) -0.0005(6) -0.0079(7)
O4 0.0769(14) 0.1040(17) 0.0729(15) -0.0134(12) 0.0208(12) -0.0470(13)
O5 0.0581(11) 0.0453(11) 0.0734(14) -0.0107(9) 0.0087(9) -0.0052(8)
O6 0.0476(12) 0.124(2) 0.0900(17) 0.0231(14) -0.0258(11) -0.0040(12)
C1 0.0362(11) 0.0442(14) 0.0488(14) 0.0002(10) -0.0074(10) -0.0136(10)
C2 0.0352(11) 0.0388(13) 0.0426(13) 0.0024(9) -0.0056(9) -0.0098(9)
C3 0.0346(11) 0.0379(13) 0.0402(13) 0.0013(9) -0.0045(9) -0.0078(9)
C4 0.0314(10) 0.0396(13) 0.0418(13) -0.0039(9) 0.0002(9) -0.0095(9)
C5 0.0365(11) 0.0377(13) 0.0412(13) -0.0039(9) -0.0026(9) -0.0098(9)
C6 0.0396(12) 0.0368(13) 0.0439(13) -0.0029(10) -0.0029(10) -0.0103(10)
C7 0.0381(11) 0.0311(12) 0.0413(13) -0.0020(9) -0.0028(9) -0.0093(9)
C8 0.0364(11) 0.0357(13) 0.0474(14) -0.0003(10) -0.0068(10) -0.0085(9)
C9 0.0313(11) 0.0381(13) 0.0522(15) -0.0047(10) -0.0047(10) -0.0064(9)
C10 0.0346(13) 0.076(2) 0.0712(19) -0.0122(15) 0.0010(12) -0.0093(12)
C11 0.0461(13) 0.0480(15) 0.0594(17) 0.0065(12) -0.0012(12) -0.0137(11)
C12 0.0681(18) 0.0619(19) 0.091(2) -0.0033(16) -0.0071(16) -0.0332(15)
C13 0.0431(13) 0.0378(14) 0.0605(17) -0.0037(11) -0.0056(12) -0.0109(10)
C14 0.078(2) 0.064(2) 0.082(2) 0.0099(16) -0.0265(17) 0.0037(16)
C15 0.0497(15) 0.0533(16) 0.0612(17) 0.0113(12) -0.0172(12) -0.0219(12)
C16 0.080(2) 0.098(2) 0.0478(17) 0.0067(15) -0.0176(14) -0.0448(18)
C17 0.0340(11) 0.0428(14) 0.0433(13) 0.0069(10) -0.0014(9) -0.0103(10)
C18 0.0371(12) 0.0553(15) 0.0441(14) 0.0000(11) -0.0037(10) -0.0121(11)
C19 0.0377(13) 0.0698(19) 0.0503(15) 0.0049(13) -0.0095(11) -0.0074(12)
C20 0.0376(13) 0.0610(18) 0.0559(17) 0.0154(13) -0.0028(11) 0.0041(11)
C21 0.0518(15) 0.0426(15) 0.0595(17) 0.0065(12) 0.0004(12) -0.0049(11)
C22 0.0434(13) 0.0472(15) 0.0533(15) 0.0027(11) -0.0060(11) -0.0124(11)
C23 0.0317(11) 0.0376(13) 0.0454(13) -0.0002(10) -0.0008(9) -0.0076(9)
C24 0.0463(13) 0.0566(16) 0.0499(15) 0.0050(12) -0.0051(11) -0.0194(12)
C25 0.0580(15) 0.0544(16) 0.0529(16) 0.0106(12) 0.0007(12) -0.0178(13)
C26 0.0552(15) 0.0467(16) 0.0667(18) 0.0033(13) 0.0040(13) -0.0220(12)
C27 0.0512(14) 0.0500(16) 0.0667(18) -0.0021(13) -0.0070(12) -0.0234(12)
C28 0.0424(12) 0.0435(14) 0.0538(15) 0.0045(11) -0.0098(11) -0.0122(10)

loop_
_atom_type_symbol
_atom_type_description
_atom_type_scat_dispersion_real
_atom_type_scat_dispersion_imag
_atom_type_scat_source
C C 0.0033 0.0016 'International Tables Vol C Tables 4.2.6.8 and 6.1.1.4'
H H 0.0000 0.0000 'International Tables Vol C Tables 4.2.6.8 and 6.1.1.4'
O O 0.0106 0.0060 'International Tables Vol C Tables 4.2.6.8 and 6.1.1.4'

loop_
_geom_angle_atom_site_label_1
_geom_angle_atom_site_label_2
_geom_angle_atom_site_label_3
_geom_angle
C6 O2 C7 108.76(16)
C9 O3 C4 108.52(16)
O1 C1 C2 127.5(2)
O1 C1 C5 124.5(2)
C2 C1 C5 108.07(18)
C3 C2 C17 128.1(2)
C3 C2 C1 109.65(19)
C17 C2 C1 122.12(19)
C2 C3 C23 127.6(2)
C2 C3 C4 110.82(19)
C23 C3 C4 121.52(18)
O3 C4 C3 110.01(18)
O3 C4 C5 113.71(17)
C3 C4 C5 105.06(17)
O3 C4 C7 106.14(16)
C3 C4 C7 117.77(17)
C5 C4 C7 104.28(18)
C1 C5 C4 103.47(18)
C1 C5 C6 116.09(18)
C4 C5 C6 104.95(17)
C1 C5 H5 110.6
C4 C5 H5 110.6
C6 C5 H5 110.6
O2 C6 C5 104.74(18)
O2 C6 C11 108.66(18)
C5 C6 C11 115.38(19)
O2 C6 C13 109.21(17)
C5 C6 C13 110.61(18)
C11 C6 C13 108.08(19)
O2 C7 C8 115.05(18)
O2 C7 C4 106.43(16)
C8 C7 C4 101.94(17)
O2 C7 H7 111.0
C8 C7 H7 111.0
C4 C7 H7 111.0
C9 C8 C15 126.2(2)
C9 C8 C7 109.0(2)
C15 C8 C7 124.8(2)
C8 C9 O3 114.19(18)
C8 C9 C10 132.4(2)
O3 C9 C10 113.4(2)
C9 C10 H10A 109.5
C9 C10 H10B 109.5
H10A C10 H10B 109.5
C9 C10 H10C 109.5
H10A C10 H10C 109.5
H10B C10 H10C 109.5
O4 C11 C12 122.8(2)
O4 C11 C6 119.9(2)
C12 C11 C6 117.2(2)
C11 C12 H12A 109.5
C11 C12 H12B 109.5
H12A C12 H12B 109.5
C11 C12 H12C 109.5
H12A C12 H12C 109.5
H12B C12 H12C 109.5
O5 C13 C14 122.8(2)
O5 C13 C6 120.6(2)
C14 C13 C6 116.6(2)
C13 C14 H14A 109.5
C13 C14 H14B 109.5
H14A C14 H14B 109.5
C13 C14 H14C 109.5
H14A C14 H14C 109.5
H14B C14 H14C 109.5
O6 C15 C8 121.8(3)
O6 C15 C16 121.1(3)
C8 C15 C16 117.1(2)
C15 C16 H16A 109.5
C15 C16 H16B 109.5
H16A C16 H16B 109.5
C15 C16 H16C 109.5
H16A C16 H16C 109.5
H16B C16 H16C 109.5
C18 C17 C22 118.6(2)
C18 C17 C2 121.2(2)
C22 C17 C2 120.1(2)
C19 C18 C17 120.5(2)
C19 C18 H18 119.7
C17 C18 H18 119.7
C20 C19 C18 120.4(2)
C20 C19 H19 119.8
C18 C19 H19 119.8
C19 C20 C21 119.9(2)
C19 C20 H20 120.0
C21 C20 H20 120.0
C22 C21 C20 120.1(2)
C22 C21 H21 119.9
C20 C21 H21 119.9
C21 C22 C17 120.5(2)
C21 C22 H22 119.8
C17 C22 H22 119.8
C28 C23 C24 118.2(2)
C28 C23 C3 121.9(2)
C24 C23 C3 119.8(2)
C25 C24 C23 120.8(2)
C25 C24 H24 119.6
C23 C24 H24 119.6
C24 C25 C26 120.1(3)
C24 C25 H25 119.9
C26 C25 H25 119.9
C27 C26 C25 119.7(2)
C27 C26 H26 120.1
C25 C26 H26 120.1
C26 C27 C28 120.7(2)
C26 C27 H27 119.6
C28 C27 H27 119.6
C27 C28 C23 120.4(2)
C27 C28 H28 119.8
C23 C28 H28 119.8

loop_
_geom_bond_atom_site_label_1
_geom_bond_atom_site_label_2
_geom_bond_distance
O1 C1 1.200(3)
O2 C6 1.418(3)
O2 C7 1.438(3)
O3 C9 1.352(3)
O3 C4 1.439(2)
O4 C11 1.203(3)
O5 C13 1.198(3)
O6 C15 1.210(3)
C1 C2 1.466(3)
C1 C5 1.517(3)
C2 C3 1.349(3)
C2 C17 1.463(3)
C3 C23 1.456(3)
C3 C4 1.506(3)
C4 C5 1.518(3)
C4 C7 1.544(3)
C5 C6 1.523(3)
C5 H5 0.9800
C6 C11 1.537(3)
C6 C13 1.545(3)
C7 C8 1.497(3)
C7 H7 0.9800
C8 C9 1.337(3)
C8 C15 1.462(3)
C9 C10 1.474(3)
C10 H10A 0.9600
C10 H10B 0.9600
C10 H10C 0.9600
C11 C12 1.489(4)
C12 H12A 0.9600
C12 H12B 0.9600
C12 H12C 0.9600
C13 C14 1.479(4)
C14 H14A 0.9600
C14 H14B 0.9600
C14 H14C 0.9600
C15 C16 1.475(4)
C16 H16A 0.9600
C16 H16B 0.9600
C16 H16C 0.9600
C17 C18 1.385(3)
C17 C22 1.386(3)
C18 C19 1.374(3)
C18 H18 0.9300
C19 C20 1.362(4)
C19 H19 0.9300
C20 C21 1.378(4)
C20 H20 0.9300
C21 C22 1.372(3)
C21 H21 0.9300
C22 H22 0.9300
C23 C28 1.386(3)
C23 C24 1.389(3)
C24 C25 1.367(3)
C24 H24 0.9300
C25 C26 1.375(4)
C25 H25 0.9300
C26 C27 1.362(4)
C26 H26 0.9300
C27 C28 1.369(3)
C27 H27 0.9300
C28 H28 0.9300

loop_
_geom_torsion_atom_site_label_1
_geom_torsion_atom_site_label_2
_geom_torsion_atom_site_label_3
_geom_torsion_atom_site_label_4
_geom_torsion
O1 C1 C2 C3 175.7(3)
C5 C1 C2 C3 -4.9(3)
O1 C1 C2 C17 -1.1(4)
C5 C1 C2 C17 178.3(2)
C17 C2 C3 C23 -11.4(4)
C1 C2 C3 C23 172.0(2)
C17 C2 C3 C4 170.1(2)
C1 C2 C3 C4 -6.4(3)
C9 O3 C4 C3 132.98(19)
C9 O3 C4 C5 -109.5(2)
C9 O3 C4 C7 4.5(2)
C2 C3 C4 O3 137.84(19)
C23 C3 C4 O3 -40.7(3)
C2 C3 C4 C5 15.1(2)
C23 C3 C4 C5 -163.49(19)
C2 C3 C4 C7 -100.4(2)
C23 C3 C4 C7 81.0(3)
O1 C1 C5 C4 -166.9(2)
C2 C1 C5 C4 13.7(2)
O1 C1 C5 C6 -52.5(3)
C2 C1 C5 C6 128.1(2)
O3 C4 C5 C1 -137.11(19)
C3 C4 C5 C1 -16.8(2)
C7 C4 C5 C1 107.73(19)
O3 C4 C5 C6 100.7(2)
C3 C4 C5 C6 -138.91(17)
C7 C4 C5 C6 -14.4(2)
C7 O2 C6 C5 -34.0(2)
C7 O2 C6 C11 -157.84(18)
C7 O2 C6 C13 84.5(2)
C1 C5 C6 O2 -84.1(2)
C4 C5 C6 O2 29.5(2)
C1 C5 C6 C11 35.3(3)
C4 C5 C6 C11 148.86(19)
C1 C5 C6 C13 158.39(18)
C4 C5 C6 C13 -88.1(2)
C6 O2 C7 C8 -87.3(2)
C6 O2 C7 C4 24.7(2)
O3 C4 C7 O2 -125.51(17)
C3 C4 C7 O2 110.77(19)
C5 C4 C7 O2 -5.1(2)
O3 C4 C7 C8 -4.6(2)
C3 C4 C7 C8 -128.32(19)
C5 C4 C7 C8 115.76(18)
O2 C7 C8 C9 118.0(2)
C4 C7 C8 C9 3.2(2)
O2 C7 C8 C15 -63.8(3)
C4 C7 C8 C15 -178.5(2)
C15 C8 C9 O3 -178.9(2)
C7 C8 C9 O3 -0.6(3)
C15 C8 C9 C10 0.5(4)
C7 C8 C9 C10 178.8(3)
C4 O3 C9 C8 -2.6(3)
C4 O3 C9 C10 177.9(2)
O2 C6 C11 O4 0.7(3)
C5 C6 C11 O4 -116.5(3)
C13 C6 C11 O4 119.1(3)
O2 C6 C11 C12 -175.7(2)
C5 C6 C11 C12 67.1(3)
C13 C6 C11 C12 -57.3(3)
O2 C6 C13 O5 -128.6(2)
C5 C6 C13 O5 -13.9(3)
C11 C6 C13 O5 113.3(2)
O2 C6 C13 C14 52.9(3)
C5 C6 C13 C14 167.6(2)
C11 C6 C13 C14 -65.2(3)
C9 C8 C15 O6 -13.1(4)
C7 C8 C15 O6 168.9(2)
C9 C8 C15 C16 167.0(2)
C7 C8 C15 C16 -11.0(4)
C3 C2 C17 C18 139.2(2)
C1 C2 C17 C18 -44.6(3)
C3 C2 C17 C22 -42.7(4)
C1 C2 C17 C22 133.4(2)
C22 C17 C18 C19 0.4(3)
C2 C17 C18 C19 178.5(2)
C17 C18 C19 C20 -0.9(4)
C18 C19 C20 C21 0.8(4)
C19 C20 C21 C22 -0.1(4)
C20 C21 C22 C17 -0.3(4)
C18 C17 C22 C21 0.2(4)
C2 C17 C22 C21 -177.9(2)
C2 C3 C23 C28 140.9(2)
C4 C3 C23 C28 -40.8(3)
C2 C3 C23 C24 -40.8(3)
C4 C3 C23 C24 137.5(2)
C28 C23 C24 C25 -0.7(3)
C3 C23 C24 C25 -179.1(2)
C23 C24 C25 C26 0.2(4)
C24 C25 C26 C27 0.2(4)
C25 C26 C27 C28 0.1(4)
C26 C27 C28 C23 -0.6(4)
C24 C23 C28 C27 1.0(3)
C3 C23 C28 C27 179.3(2)
